data_7127835
loop_
_publ_author_name
'Manamperi, Hemanthi D.'
'Moore, Curtis E.'
'Turro, Claudia'

_publ_section_title
;
 Dirhodium complexes as electrocatalysts for CO<sub>2</sub> reduction to
 HCOOH: role of steric hindrance on selectivity.
;
_journal_issue 13
_journal_name_full 'Chemical communications (Cambridge, England)'
_journal_page_first 1635
_journal_page_last 1638
_journal_paper_doi 10.1039/d0cc07659g
_journal_volume 57
_journal_year 2021
_chemical_formula_moiety 'C58 H53 N9 Rh2, 2(B F4), C4 H10 O'
_chemical_formula_sum 'C62 H63 B2 F8 N9 O Rh2'
_chemical_formula_weight 1329.65
_space_group_crystal_system orthorhombic
_space_group_IT_number 61
_space_group_name_Hall '-P 2ac 2ab'
_space_group_name_H-M_alt 'P b c a'
_atom_sites_solution_hydrogens geom
_atom_sites_solution_primary dual
_atom_sites_solution_secondary difmap
_audit_creation_date 2020-07-17
_audit_creation_method
;
Olex2 1.3-alpha
(compiled 2020.07.16 svn.r6f6c53a7 for OlexSys, GUI svn.r6133)
;
_audit_update_record
;
2020-12-04 deposited with the CCDC.	2021-01-11 downloaded from the CCDC.
;
_cell_angle_alpha 90
_cell_angle_beta 90
_cell_angle_gamma 90
_cell_formula_units_Z 8
_cell_length_a 22.1265(5)
_cell_length_b 20.9437(5)
_cell_length_c 24.5322(6)
_cell_measurement_reflns_used 9930
_cell_measurement_temperature 100.0
_cell_measurement_theta_max 22.216
_cell_measurement_theta_min 2.307
_cell_volume 11368.5(5)
_computing_cell_refinement 'SAINT v8.38A (Bruker, 2017)'
_computing_data_collection 'APEX3 v2017.3-0 (Bruker, 2017)'
_computing_data_reduction 'SAINT v8.38A (Bruker, 2017)'
_computing_molecular_graphics 'Olex2 1.3-alpha (Dolomanov et al., 2009)'
_computing_publication_material 'Olex2 1.3-alpha (Dolomanov et al., 2009)'
_computing_structure_refinement 'SHELXL 2018/3 (Sheldrick, 2015)'
_computing_structure_solution 'ShelXT (Sheldrick, 2015)'
_diffrn_ambient_temperature 100.0
_diffrn_detector 'Bruker APEX-II CCD'
_diffrn_detector_area_resol_mean 7.9
_diffrn_detector_type 'CCD Area Detector'
_diffrn_measured_fraction_theta_full 1.000
_diffrn_measured_fraction_theta_max 1.000
_diffrn_measurement_device 'Kappa Four-Circle Diffractometer'
_diffrn_measurement_device_type 'Nonius Kappa APEX II'
_diffrn_measurement_method '\w and \f scans'
_diffrn_radiation_monochromator graphite
_diffrn_radiation_probe x-ray
_diffrn_radiation_type MoK\a
_diffrn_radiation_wavelength 0.71073
_diffrn_radiation_xray_symbol K-L~3~
_diffrn_reflns_av_R_equivalents 0.1088
_diffrn_reflns_av_unetI/netI 0.0471
_diffrn_reflns_Laue_measured_fraction_full 1.000
_diffrn_reflns_Laue_measured_fraction_max 1.000
_diffrn_reflns_limit_h_max 26
_diffrn_reflns_limit_h_min -26
_diffrn_reflns_limit_k_max 24
_diffrn_reflns_limit_k_min -24
_diffrn_reflns_limit_l_max 29
_diffrn_reflns_limit_l_min -29
_diffrn_reflns_number 161251
_diffrn_reflns_point_group_measured_fraction_full 1.000
_diffrn_reflns_point_group_measured_fraction_max 1.000
_diffrn_reflns_theta_full 24.998
_diffrn_reflns_theta_max 24.998
_diffrn_reflns_theta_min 1.575
_diffrn_source 'sealed tube'
_diffrn_source_current 30.0
_diffrn_source_power 1.5
_diffrn_source_type fine-focus
_diffrn_source_voltage 50.0
_diffrn_standards_number 0
_exptl_absorpt_coefficient_mu 0.659
_exptl_absorpt_correction_T_max 0.0916
_exptl_absorpt_correction_T_min 0.0617
_exptl_absorpt_correction_type multi-scan
_exptl_absorpt_process_details
;
SADABS-2016/2 (Bruker,2016/2) was used for absorption correction.
wR2(int) was 0.0743 before and 0.0673 after correction.
The Ratio of minimum to maximum transmission is 0.6900.
The \l/2 correction factor is Not present.
;
_exptl_crystal_colour 'Dark Red'
_exptl_crystal_colour_modifier dark
_exptl_crystal_colour_primary red
_exptl_crystal_density_diffrn 1.554
_exptl_crystal_description Block
_exptl_crystal_F_000 5424
_exptl_crystal_size_max 0.158
_exptl_crystal_size_mid 0.121
_exptl_crystal_size_min 0.097
_refine_diff_density_max 1.037
_refine_diff_density_min -0.668
_refine_diff_density_rms 0.087
_refine_ls_extinction_method none
_refine_ls_goodness_of_fit_ref 1.060
_refine_ls_hydrogen_treatment constr
_refine_ls_matrix_type full
_refine_ls_number_parameters 766
_refine_ls_number_reflns 10012
_refine_ls_number_restraints 0
_refine_ls_restrained_S_all 1.060
_refine_ls_R_factor_all 0.0800
_refine_ls_R_factor_gt 0.0472
_refine_ls_shift/su_max 0.001
_refine_ls_shift/su_mean 0.000
_refine_ls_structure_factor_coef Fsqd
_refine_ls_weighting_details 'w=1/[\s^2^(Fo^2^)+(0.0415P)^2^+27.9983P] where P=(Fo^2^+2Fc^2^)/3'
_refine_ls_weighting_scheme calc
_refine_ls_wR_factor_gt 0.0994
_refine_ls_wR_factor_ref 0.1145
_reflns_Friedel_coverage 0.000
_reflns_number_gt 7079
_reflns_number_total 10012
_reflns_threshold_expression 'I > 2\s(I)'
_cod_data_source_file d0cc07659g2.cif
_cod_data_source_block Turro_HM_5_52a
_cod_depositor_comments
;
The following automatic conversions were performed:

data item '_diffrn_radiation_probe' value 'X-ray' was changed to
'x-ray' in accordance with the
/home/data/users/saulius/crontab/automatic-downloads/rss-feeds/RSC/lib/dictionaries/cif_core.dic
dictionary named 'cif_core.dic' version 2.4.2 last updated on
2011-04-26.

data item '_exptl_crystal_colour_modifier' value 'Dark' was changed
to 'dark' in accordance with the
/home/data/users/saulius/crontab/automatic-downloads/rss-feeds/RSC/lib/dictionaries/cif_core.dic
dictionary named 'cif_core.dic' version 2.4.2 last updated on
2011-04-26.

data item '_exptl_crystal_colour_primary' value 'Red' was changed to
'red' in accordance with the
/home/data/users/saulius/crontab/automatic-downloads/rss-feeds/RSC/lib/dictionaries/cif_core.dic
dictionary named 'cif_core.dic' version 2.4.2 last updated on
2011-04-26.

Automatic conversion script
Id: cif_fix_values 7556 2019-12-06 15:28:31Z antanas 

 Adding full bibliography for 7127834--7127835.cif.
;
_cod_database_code 7127835
_shelx_shelxl_version_number 2018/3
_shelx_space_group_comment
;
The symmetry employed for this shelxl refinement is uniquely defined
by the following loop, which should always be used as a source of
symmetry information in preference to the above space-group names.
They are only intended as comments.
;
_shelx_estimated_absorpt_t_max 0.939
_shelx_estimated_absorpt_t_min 0.903
_olex2_refinement_description
;
1. Fixed Uiso
 At 1.2 times of:
  All C(H) groups, All C(H,H) groups
 At 1.5 times of:
  All C(H,H,H) groups
2.a Secondary CH2 refined with riding coordinates:
 C4S(H4SA,H4SB), C5S(H5SA,H5SB)
2.b Aromatic/amide H refined with riding coordinates:
 C6(H6), C7(H7), C9(H9), C10(H10), C13(H13), C14(H14), C16(H16), C17(H17),
 C20(H20), C21(H21), C23(H23), C24(H24), C27(H27), C28(H28), C30(H30), C31(H31),
  C33(H33), C34(H34), C35(H35), C40(H40), C41(H41), C42(H42), C43(H43),
 C44(H44), C45(H45), C46(H46), C47(H47), C52(H52), C53(H53), C54(H54), C55(H55),
  C56(H56)
2.c Idealised Me refined as rotating group:
 C2(H2A,H2B,H2C), C2S(H2SA,H2SB,H2SC), C4(H4A,H4B,H4C), C11(H11A,H11B,H11C),
 C18(H18A,H18B,H18C), C25(H25A,H25B,H25C), C32(H32A,H32B,H32C), C3S(H3SA,H3SB,
 H3SC), C6S(H6SA,H6SB,H6SC)
;
_olex2_submission_special_instructions 'No special instructions were received'

loop_
_space_group_symop_operation_xyz
'x, y, z'
'-x+1/2, -y, z+1/2'
'-x, y+1/2, -z+1/2'
'x+1/2, -y+1/2, -z'
'-x, -y, -z'
'x-1/2, y, -z-1/2'
'x, -y-1/2, z-1/2'
'-x-1/2, y-1/2, z'

loop_
_atom_site_label
_atom_site_type_symbol
_atom_site_fract_x
_atom_site_fract_y
_atom_site_fract_z
_atom_site_U_iso_or_equiv
_atom_site_adp_type
_atom_site_occupancy
_atom_site_site_symmetry_order
_atom_site_calc_flag
_atom_site_refinement_flags_posn
_atom_site_refinement_flags_adp
_atom_site_refinement_flags_occupancy
_atom_site_disorder_assembly
_atom_site_disorder_group
Rh1 Rh 0.35373(2) 0.31947(2) 0.55212(2) 0.02662(11) Uani 1 1 d . . . . .
Rh2 Rh 0.34764(2) 0.20418(2) 0.58282(2) 0.02532(11) Uani 1 1 d . . . . .
N1 N 0.31696(17) 0.28775(18) 0.47891(16) 0.0286(9) Uani 1 1 d . . . . .
N1S N 0.35626(17) 0.41682(18) 0.52846(16) 0.0288(9) Uani 1 1 d . . . . .
N2 N 0.34142(16) 0.18611(16) 0.50304(15) 0.0265(9) Uani 1 1 d . . . . .
N3 N 0.43698(17) 0.29478(17) 0.52278(16) 0.0287(9) Uani 1 1 d . . . . .
N4 N 0.43872(17) 0.20568(17) 0.57619(16) 0.0279(9) Uani 1 1 d . . . . .
N5 N 0.38815(19) 0.34488(17) 0.62606(17) 0.0331(10) Uani 1 1 d . . . . .
N6 N 0.27457(18) 0.34303(17) 0.59092(16) 0.0311(10) Uani 1 1 d . . . . .
N8 N 0.3441(2) 0.21196(18) 0.66671(17) 0.0359(10) Uani 1 1 d . . . . .
N9 N 0.25593(18) 0.19985(17) 0.59187(15) 0.0273(9) Uani 1 1 d . . . . .
C1 C 0.3239(2) 0.2267(2) 0.46531(19) 0.0289(11) Uani 1 1 d . . . . .
C1S C 0.3514(2) 0.4671(2) 0.5137(2) 0.0345(11) Uani 1 1 d . . . . .
C2 C 0.3124(2) 0.2029(2) 0.40819(19) 0.0329(12) Uani 1 1 d . . . . .
H2A H 0.274979 0.221938 0.394250 0.049 Uiso 1 1 calc R U . . .
H2B H 0.308477 0.156342 0.408624 0.049 Uiso 1 1 calc R U . . .
H2C H 0.346219 0.215135 0.384595 0.049 Uiso 1 1 calc R U . . .
C2S C 0.3443(3) 0.5312(2) 0.4912(2) 0.0463(14) Uani 1 1 d . . . . .
H2SA H 0.377717 0.540265 0.466254 0.069 Uiso 1 1 calc R U . . .
H2SB H 0.344352 0.562430 0.520951 0.069 Uiso 1 1 calc R U . . .
H2SC H 0.305877 0.533795 0.471417 0.069 Uiso 1 1 calc R U . . .
C3 C 0.4674(2) 0.2453(2) 0.54248(19) 0.0293(11) Uani 1 1 d . . . . .
C4 C 0.5318(2) 0.2351(2) 0.5254(2) 0.0316(11) Uani 1 1 d . . . . .
H4A H 0.556747 0.270379 0.538844 0.047 Uiso 1 1 calc R U . . .
H4B H 0.534078 0.233501 0.485494 0.047 Uiso 1 1 calc R U . . .
H4C H 0.546590 0.194752 0.540574 0.047 Uiso 1 1 calc R U . . .
C5 C 0.2900(2) 0.3308(2) 0.44054(19) 0.0305(11) Uani 1 1 d . . . . .
C6 C 0.3238(2) 0.3787(2) 0.4164(2) 0.0354(12) Uani 1 1 d . . . . .
H6 H 0.365918 0.381516 0.423538 0.042 Uiso 1 1 calc R U . . .
C7 C 0.2969(3) 0.4227(2) 0.3818(2) 0.0429(14) Uani 1 1 d . . . . .
H7 H 0.320722 0.455644 0.366115 0.052 Uiso 1 1 calc R U . . .
C8 C 0.2365(3) 0.4193(3) 0.3700(2) 0.0472(15) Uani 1 1 d . . . . .
C9 C 0.2032(2) 0.3700(3) 0.3923(2) 0.0447(14) Uani 1 1 d . . . . .
H9 H 0.161703 0.365942 0.383159 0.054 Uiso 1 1 calc R U . . .
C10 C 0.2290(2) 0.3265(2) 0.4277(2) 0.0357(12) Uani 1 1 d . . . . .
H10 H 0.205011 0.293570 0.443179 0.043 Uiso 1 1 calc R U . . .
C11 C 0.2075(3) 0.4685(3) 0.3334(3) 0.077(2) Uani 1 1 d . . . . .
H11A H 0.192071 0.447605 0.300459 0.115 Uiso 1 1 calc R U . . .
H11B H 0.237555 0.500736 0.323156 0.115 Uiso 1 1 calc R U . . .
H11C H 0.174040 0.489135 0.352746 0.115 Uiso 1 1 calc R U . . .
C12 C 0.3574(2) 0.1216(2) 0.49208(18) 0.0273(10) Uani 1 1 d . . . . .
C13 C 0.4101(2) 0.1063(2) 0.46439(19) 0.0312(11) Uani 1 1 d . . . . .
H13 H 0.434280 0.139064 0.448837 0.037 Uiso 1 1 calc R U . . .
C14 C 0.4275(2) 0.0427(2) 0.4595(2) 0.0332(12) Uani 1 1 d . . . . .
H14 H 0.463474 0.032510 0.440313 0.040 Uiso 1 1 calc R U . . .
C15 C 0.3933(2) -0.0058(2) 0.4820(2) 0.0324(12) Uani 1 1 d . . . . .
C16 C 0.3405(2) 0.0098(2) 0.5085(2) 0.0328(12) Uani 1 1 d . . . . .
H16 H 0.316068 -0.023096 0.523432 0.039 Uiso 1 1 calc R U . . .
C17 C 0.3226(2) 0.0729(2) 0.51359(19) 0.0300(11) Uani 1 1 d . . . . .
H17 H 0.286053 0.082748 0.532047 0.036 Uiso 1 1 calc R U . . .
C18 C 0.4146(2) -0.0740(2) 0.4786(2) 0.0410(13) Uani 1 1 d . . . . .
H18A H 0.442693 -0.082706 0.508553 0.061 Uiso 1 1 calc R U . . .
H18B H 0.435177 -0.080891 0.443691 0.061 Uiso 1 1 calc R U . . .
H18C H 0.379795 -0.102747 0.481270 0.061 Uiso 1 1 calc R U . . .
C19 C 0.4637(2) 0.3333(2) 0.4810(2) 0.0316(11) Uani 1 1 d . . . . .
C20 C 0.4881(2) 0.3928(2) 0.4934(2) 0.0340(12) Uani 1 1 d . . . . .
H20 H 0.489493 0.407004 0.530183 0.041 Uiso 1 1 calc R U . . .
C21 C 0.5103(2) 0.4314(2) 0.4522(3) 0.0457(14) Uani 1 1 d . . . . .
H21 H 0.526831 0.471859 0.461339 0.055 Uiso 1 1 calc R U . . .
C22 C 0.5092(2) 0.4128(3) 0.3988(2) 0.0458(15) Uani 1 1 d . . . . .
C23 C 0.4856(2) 0.3536(3) 0.3867(2) 0.0437(14) Uani 1 1 d . . . . .
H23 H 0.485103 0.339641 0.349849 0.052 Uiso 1 1 calc R U . . .
C24 C 0.4624(2) 0.3135(2) 0.4270(2) 0.0386(13) Uani 1 1 d . . . . .
H24 H 0.445959 0.273082 0.417648 0.046 Uiso 1 1 calc R U . . .
C25 C 0.5343(3) 0.4555(3) 0.3548(3) 0.077(2) Uani 1 1 d . . . . .
H25A H 0.578236 0.458867 0.359003 0.115 Uiso 1 1 calc R U . . .
H25B H 0.516164 0.498066 0.357883 0.115 Uiso 1 1 calc R U . . .
H25C H 0.524841 0.437402 0.318999 0.115 Uiso 1 1 calc R U . . .
C26 C 0.4704(2) 0.1591(2) 0.60740(18) 0.0266(10) Uani 1 1 d . . . . .
C27 C 0.5192(2) 0.1739(2) 0.6404(2) 0.0334(12) Uani 1 1 d . . . . .
H27 H 0.534928 0.216144 0.640687 0.040 Uiso 1 1 calc R U . . .
C28 C 0.5450(2) 0.1273(2) 0.6729(2) 0.0387(13) Uani 1 1 d . . . . .
H28 H 0.578659 0.137983 0.695148 0.046 Uiso 1 1 calc R U . . .
C29 C 0.5229(2) 0.0653(2) 0.6738(2) 0.0350(12) Uani 1 1 d . . . . .
C30 C 0.4738(2) 0.0511(2) 0.6410(2) 0.0311(11) Uani 1 1 d . . . . .
H30 H 0.457945 0.008964 0.641146 0.037 Uiso 1 1 calc R U . . .
C31 C 0.4474(2) 0.0967(2) 0.60831(19) 0.0284(11) Uani 1 1 d . . . . .
H31 H 0.413513 0.085861 0.586351 0.034 Uiso 1 1 calc R U . . .
C32 C 0.5519(3) 0.0138(3) 0.7077(2) 0.0453(14) Uani 1 1 d . . . . .
H32A H 0.569164 -0.018778 0.683653 0.068 Uiso 1 1 calc R U . . .
H32B H 0.521368 -0.005720 0.731327 0.068 Uiso 1 1 calc R U . . .
H32C H 0.583971 0.032521 0.730119 0.068 Uiso 1 1 calc R U . . .
C33 C 0.4450(2) 0.3470(2) 0.6422(2) 0.0375(13) Uani 1 1 d . . . . .
H33 H 0.475818 0.338772 0.616200 0.045 Uiso 1 1 calc R U . . .
C34 C 0.4620(3) 0.3607(2) 0.6956(2) 0.0459(15) Uani 1 1 d . . . . .
H34 H 0.503513 0.361787 0.705513 0.055 Uiso 1 1 calc R U . . .
C35 C 0.4186(3) 0.3725(2) 0.7334(2) 0.0487(16) Uani 1 1 d . . . . .
H35 H 0.429777 0.381157 0.770006 0.058 Uiso 1 1 calc R U . . .
C36 C 0.3573(3) 0.3719(2) 0.7187(2) 0.0431(14) Uani 1 1 d . . . . .
C37 C 0.3444(2) 0.3580(2) 0.6636(2) 0.0358(12) Uani 1 1 d . . . . .
C38 C 0.2834(2) 0.3565(2) 0.6453(2) 0.0350(12) Uani 1 1 d . . . . .
C39 C 0.2358(3) 0.3695(2) 0.6814(2) 0.0408(13) Uani 1 1 d . . . . .
C40 C 0.1773(3) 0.3698(2) 0.6590(2) 0.0413(13) Uani 1 1 d . . . . .
H40 H 0.143460 0.377992 0.681776 0.050 Uiso 1 1 calc R U . . .
C41 C 0.1690(2) 0.3586(2) 0.6051(2) 0.0376(13) Uani 1 1 d . . . . .
H41 H 0.129533 0.360023 0.589781 0.045 Uiso 1 1 calc R U . . .
C42 C 0.2187(2) 0.3449(2) 0.5724(2) 0.0336(12) Uani 1 1 d . . . . .
H42 H 0.212049 0.336451 0.534820 0.040 Uiso 1 1 calc R U . . .
C43 C 0.3078(3) 0.3825(2) 0.7545(2) 0.0495(16) Uani 1 1 d . . . . .
H43 H 0.315820 0.390704 0.791901 0.059 Uiso 1 1 calc R U . . .
C44 C 0.2505(3) 0.3814(2) 0.7375(2) 0.0491(15) Uani 1 1 d . . . . .
H44 H 0.218897 0.388617 0.762947 0.059 Uiso 1 1 calc R U . . .
C45 C 0.3838(3) 0.2137(2) 0.7047(2) 0.0430(14) Uani 1 1 d . . . . .
H45 H 0.424680 0.214589 0.692949 0.052 Uiso 1 1 calc R U . . .
C46 C 0.3750(3) 0.2145(3) 0.7605(2) 0.0514(15) Uani 1 1 d . . . . .
H46 H 0.408149 0.214723 0.785169 0.062 Uiso 1 1 calc R U . . .
C47 C 0.3174(4) 0.2149(3) 0.7783(2) 0.066(2) Uani 1 1 d . . . . .
H47 H 0.309525 0.215897 0.816380 0.079 Uiso 1 1 calc R U . . .
C48 C 0.2681(3) 0.2138(3) 0.7410(2) 0.0525(16) Uani 1 1 d . . . . .
C49 C 0.2841(3) 0.2113(2) 0.6855(2) 0.0419(13) Uani 1 1 d . . . . .
C50 C 0.2371(3) 0.2057(2) 0.6453(2) 0.0414(13) Uani 1 1 d . . . . .
C51 C 0.1763(3) 0.2060(3) 0.6609(2) 0.0473(14) Uani 1 1 d . . . . .
C52 C 0.1335(3) 0.1987(2) 0.6194(3) 0.0465(14) Uani 1 1 d . . . . .
H52 H 0.091649 0.199144 0.627898 0.056 Uiso 1 1 calc R U . . .
C53 C 0.1511(2) 0.1912(2) 0.5683(2) 0.0415(13) Uani 1 1 d . . . . .
H53 H 0.122177 0.185099 0.540200 0.050 Uiso 1 1 calc R U . . .
C54 C 0.2131(2) 0.1924(2) 0.5561(2) 0.0413(13) Uani 1 1 d . . . . .
H54 H 0.224599 0.187371 0.518993 0.050 Uiso 1 1 calc R U . . .
C55 C 0.2049(3) 0.2151(3) 0.7557(3) 0.0573(17) Uani 1 1 d . . . . .
H55 H 0.194027 0.217668 0.793132 0.069 Uiso 1 1 calc R U . . .
C56 C 0.1618(3) 0.2129(3) 0.7185(3) 0.0586(17) Uani 1 1 d . . . . .
H56 H 0.120729 0.215909 0.729497 0.070 Uiso 1 1 calc R U . . .
F1 F 0.5282(2) 0.2738(2) 0.81106(16) 0.0866(13) Uani 1 1 d . . . . .
F2 F 0.53380(15) 0.31707(17) 0.89527(14) 0.0634(10) Uani 1 1 d . . . . .
F3 F 0.44745(15) 0.31965(16) 0.84732(13) 0.0583(9) Uani 1 1 d . . . . .
F4 F 0.52736(15) 0.37978(16) 0.82035(15) 0.0658(10) Uani 1 1 d . . . . .
B1 B 0.5096(3) 0.3230(3) 0.8441(3) 0.0458(16) Uani 1 1 d . . . . .
F5 F 0.41553(18) 0.6248(3) 0.39332(18) 0.1048(16) Uani 1 1 d . . . . .
F6 F 0.34016(15) 0.66760(16) 0.43878(13) 0.0582(9) Uani 1 1 d . . . . .
F7 F 0.3668(3) 0.7080(2) 0.35844(19) 0.1211(19) Uani 1 1 d . . . . .
F8 F 0.32212(18) 0.6141(2) 0.36150(16) 0.0812(12) Uani 1 1 d . . . . .
B2 B 0.3614(3) 0.6528(4) 0.3877(3) 0.0515(18) Uani 1 1 d . . . . .
O1S O 0.1925(3) 0.5150(3) 0.7022(3) 0.1029(19) Uani 1 1 d . . . . .
C3S C 0.1102(4) 0.4816(7) 0.7677(3) 0.150(5) Uani 1 1 d . . . . .
H3SA H 0.091905 0.454590 0.739599 0.224 Uiso 1 1 calc R U . . .
H3SB H 0.078309 0.499954 0.790640 0.224 Uiso 1 1 calc R U . . .
H3SC H 0.137383 0.455869 0.790312 0.224 Uiso 1 1 calc R U . . .
C4S C 0.1501(4) 0.5416(4) 0.7375(4) 0.105(3) Uani 1 1 d . . . . .
H4SA H 0.122344 0.569838 0.716975 0.126 Uiso 1 1 calc R U . . .
H4SB H 0.170773 0.567513 0.765643 0.126 Uiso 1 1 calc R U . . .
C5S C 0.2318(5) 0.5502(4) 0.6708(4) 0.104(4) Uani 1 1 d . . . . .
H5SA H 0.253023 0.579176 0.696318 0.125 Uiso 1 1 calc R U . . .
H5SB H 0.206158 0.577771 0.647537 0.125 Uiso 1 1 calc R U . . .
C6S C 0.2762(4) 0.5255(3) 0.6366(3) 0.078(2) Uani 1 1 d . . . . .
H6SA H 0.258203 0.493559 0.612347 0.117 Uiso 1 1 calc R U . . .
H6SB H 0.307929 0.505460 0.658616 0.117 Uiso 1 1 calc R U . . .
H6SC H 0.293723 0.560058 0.614813 0.117 Uiso 1 1 calc R U . . .

loop_
_atom_site_aniso_label
_atom_site_aniso_U_11
_atom_site_aniso_U_22
_atom_site_aniso_U_33
_atom_site_aniso_U_23
_atom_site_aniso_U_13
_atom_site_aniso_U_12
Rh1 0.0342(2) 0.01752(19) 0.0282(2) -0.00098(15) -0.00444(17) 0.00274(16)
Rh2 0.0329(2) 0.01820(19) 0.0249(2) -0.00098(15) -0.00255(17) 0.00247(16)
N1 0.034(2) 0.024(2) 0.028(2) 0.0001(17) -0.0042(18) 0.0011(18)
N1S 0.030(2) 0.020(2) 0.036(2) 0.0009(18) -0.0013(19) -0.0014(18)
N2 0.033(2) 0.0177(19) 0.028(2) -0.0011(16) 0.0003(17) -0.0008(17)
N3 0.031(2) 0.020(2) 0.035(2) 0.0019(18) -0.0035(18) 0.0006(18)
N4 0.034(2) 0.0181(19) 0.032(2) -0.0002(17) -0.0057(18) 0.0054(17)
N5 0.041(3) 0.018(2) 0.040(3) -0.0012(18) -0.009(2) 0.0026(18)
N6 0.045(3) 0.0163(19) 0.032(2) -0.0009(17) -0.003(2) 0.0033(18)
N8 0.056(3) 0.021(2) 0.031(2) -0.0023(17) -0.003(2) 0.009(2)
N9 0.037(2) 0.0183(19) 0.026(2) 0.0005(16) -0.0015(18) 0.0034(17)
C1 0.031(3) 0.024(3) 0.031(3) 0.000(2) 0.000(2) 0.002(2)
C1S 0.030(3) 0.034(3) 0.040(3) -0.003(2) -0.002(2) -0.001(2)
C2 0.041(3) 0.033(3) 0.024(3) -0.003(2) -0.004(2) 0.003(2)
C2S 0.052(4) 0.024(3) 0.063(4) 0.009(3) -0.003(3) 0.004(3)
C3 0.033(3) 0.024(3) 0.031(3) -0.007(2) -0.009(2) 0.001(2)
C4 0.035(3) 0.026(3) 0.034(3) 0.001(2) -0.003(2) 0.004(2)
C5 0.040(3) 0.026(3) 0.025(3) 0.001(2) -0.003(2) 0.003(2)
C6 0.039(3) 0.032(3) 0.035(3) 0.002(2) -0.004(2) 0.006(2)
C7 0.054(4) 0.032(3) 0.042(3) 0.013(3) 0.000(3) 0.008(3)
C8 0.052(4) 0.045(3) 0.045(4) 0.015(3) 0.000(3) 0.017(3)
C9 0.037(3) 0.056(4) 0.041(3) 0.007(3) -0.006(3) 0.016(3)
C10 0.041(3) 0.035(3) 0.031(3) 0.005(2) -0.005(2) 0.002(2)
C11 0.075(5) 0.078(5) 0.078(5) 0.038(4) 0.001(4) 0.031(4)
C12 0.035(3) 0.020(2) 0.026(2) -0.0030(19) -0.004(2) -0.001(2)
C13 0.036(3) 0.027(3) 0.030(3) 0.000(2) 0.002(2) 0.001(2)
C14 0.035(3) 0.028(3) 0.036(3) -0.003(2) 0.003(2) 0.004(2)
C15 0.038(3) 0.022(3) 0.038(3) -0.007(2) 0.000(2) 0.000(2)
C16 0.036(3) 0.023(2) 0.040(3) -0.002(2) -0.001(2) -0.007(2)
C17 0.032(3) 0.028(3) 0.030(3) -0.001(2) 0.002(2) 0.000(2)
C18 0.041(3) 0.028(3) 0.054(4) -0.005(3) 0.003(3) 0.002(2)
C19 0.029(3) 0.025(3) 0.041(3) 0.002(2) -0.007(2) 0.005(2)
C20 0.035(3) 0.023(3) 0.044(3) 0.002(2) -0.002(2) 0.002(2)
C21 0.043(3) 0.026(3) 0.068(4) 0.008(3) 0.004(3) -0.001(2)
C22 0.041(3) 0.044(3) 0.053(4) 0.019(3) 0.005(3) 0.009(3)
C23 0.041(3) 0.058(4) 0.032(3) 0.009(3) -0.007(2) 0.004(3)
C24 0.041(3) 0.036(3) 0.039(3) 0.003(2) -0.003(2) 0.004(2)
C25 0.077(5) 0.074(5) 0.079(5) 0.038(4) 0.014(4) 0.000(4)
C26 0.029(3) 0.026(2) 0.024(2) -0.003(2) 0.002(2) 0.007(2)
C27 0.032(3) 0.029(3) 0.039(3) -0.003(2) -0.003(2) 0.003(2)
C28 0.036(3) 0.041(3) 0.039(3) -0.002(2) -0.011(2) 0.011(2)
C29 0.040(3) 0.032(3) 0.034(3) 0.006(2) 0.001(2) 0.009(2)
C30 0.037(3) 0.021(2) 0.035(3) 0.002(2) 0.005(2) 0.004(2)
C31 0.030(3) 0.026(3) 0.029(3) 0.000(2) 0.003(2) 0.004(2)
C32 0.051(3) 0.041(3) 0.044(3) 0.013(3) 0.002(3) 0.013(3)
C33 0.046(3) 0.021(2) 0.045(3) 0.000(2) -0.015(3) 0.003(2)
C34 0.068(4) 0.025(3) 0.045(4) -0.009(3) -0.023(3) 0.006(3)
C35 0.085(5) 0.021(3) 0.040(3) -0.007(2) -0.025(3) 0.009(3)
C36 0.071(4) 0.018(2) 0.039(3) -0.006(2) -0.011(3) 0.009(3)
C37 0.053(3) 0.022(2) 0.033(3) 0.001(2) -0.008(3) 0.009(2)
C38 0.051(3) 0.021(3) 0.033(3) 0.001(2) -0.003(3) 0.006(2)
C39 0.060(4) 0.022(3) 0.039(3) -0.002(2) 0.006(3) 0.008(3)
C40 0.055(4) 0.023(3) 0.047(3) -0.005(2) 0.011(3) 0.007(2)
C41 0.040(3) 0.027(3) 0.046(3) 0.003(2) 0.000(2) 0.003(2)
C42 0.042(3) 0.021(2) 0.038(3) 0.002(2) 0.001(2) 0.004(2)
C43 0.085(5) 0.030(3) 0.034(3) -0.008(3) -0.003(3) 0.017(3)
C44 0.081(5) 0.028(3) 0.039(3) -0.005(2) 0.009(3) 0.012(3)
C45 0.068(4) 0.026(3) 0.035(3) -0.004(2) -0.013(3) 0.009(3)
C46 0.071(4) 0.044(3) 0.039(4) -0.006(3) -0.012(3) 0.012(3)
C47 0.125(7) 0.047(4) 0.025(3) -0.001(3) -0.005(4) 0.024(4)
C48 0.085(5) 0.041(3) 0.032(3) -0.001(3) 0.008(3) 0.009(3)
C49 0.062(4) 0.029(3) 0.034(3) 0.001(2) -0.001(3) 0.007(3)
C50 0.055(4) 0.028(3) 0.041(3) 0.001(2) 0.009(3) 0.004(3)
C51 0.057(4) 0.036(3) 0.049(4) 0.008(3) 0.011(3) 0.004(3)
C52 0.044(3) 0.037(3) 0.059(4) 0.007(3) 0.006(3) -0.003(2)
C53 0.040(3) 0.030(3) 0.055(4) -0.004(2) -0.005(3) 0.006(2)
C54 0.043(3) 0.023(3) 0.058(4) -0.001(2) 0.001(3) 0.003(2)
C55 0.082(5) 0.051(4) 0.038(4) 0.009(3) 0.013(4) 0.012(3)
C56 0.075(5) 0.046(4) 0.055(4) 0.009(3) 0.022(4) 0.006(3)
F1 0.113(3) 0.078(3) 0.069(3) 0.004(2) 0.013(2) 0.036(3)
F2 0.056(2) 0.083(3) 0.051(2) 0.0142(19) -0.0179(17) -0.0046(19)
F3 0.051(2) 0.075(2) 0.049(2) 0.0127(18) -0.0119(16) -0.0153(18)
F4 0.048(2) 0.060(2) 0.089(3) 0.031(2) -0.0199(19) -0.0124(17)
B1 0.052(4) 0.050(4) 0.036(4) 0.006(3) 0.002(3) 0.011(3)
F5 0.054(2) 0.178(5) 0.082(3) -0.027(3) -0.009(2) 0.030(3)
F6 0.073(2) 0.056(2) 0.046(2) 0.0009(16) -0.0016(17) -0.0053(17)
F7 0.199(6) 0.093(3) 0.072(3) 0.030(3) 0.004(3) -0.040(4)
F8 0.074(3) 0.089(3) 0.081(3) -0.031(2) -0.021(2) -0.009(2)
B2 0.055(5) 0.057(4) 0.043(4) 0.008(3) -0.005(3) -0.014(4)
O1S 0.093(4) 0.120(5) 0.095(4) -0.029(4) 0.005(4) 0.011(4)
C3S 0.063(5) 0.324(17) 0.061(6) 0.026(8) 0.012(5) 0.032(8)
C4S 0.134(8) 0.092(6) 0.089(7) -0.031(5) -0.025(6) 0.050(6)
C5S 0.141(9) 0.054(5) 0.118(8) 0.050(5) -0.054(7) -0.054(6)
C6S 0.101(6) 0.041(4) 0.092(6) -0.006(4) -0.013(5) 0.011(4)

loop_
_atom_type_symbol
_atom_type_description
_atom_type_scat_dispersion_real
_atom_type_scat_dispersion_imag
_atom_type_scat_source
C C 0.0033 0.0016 'International Tables Vol C Tables 4.2.6.8 and 6.1.1.4'
H H 0.0000 0.0000 'International Tables Vol C Tables 4.2.6.8 and 6.1.1.4'
B B 0.0013 0.0007 'International Tables Vol C Tables 4.2.6.8 and 6.1.1.4'
F F 0.0171 0.0103 'International Tables Vol C Tables 4.2.6.8 and 6.1.1.4'
N N 0.0061 0.0033 'International Tables Vol C Tables 4.2.6.8 and 6.1.1.4'
O O 0.0106 0.0060 'International Tables Vol C Tables 4.2.6.8 and 6.1.1.4'
Rh Rh -1.1178 0.9187 'International Tables Vol C Tables 4.2.6.8 and 6.1.1.4'

loop_
_geom_angle_atom_site_label_1
_geom_angle_atom_site_label_2
_geom_angle_atom_site_label_3
_geom_angle
_geom_angle_site_symmetry_1
_geom_angle_site_symmetry_3
_geom_angle_publ_flag
N1 Rh1 Rh2 86.07(10) . . ?
N1 Rh1 N1S 94.65(15) . . ?
N1S Rh1 Rh2 177.90(11) . . ?
N3 Rh1 Rh2 84.92(10) . . ?
N3 Rh1 N1 88.15(15) . . ?
N3 Rh1 N1S 97.06(15) . . ?
N3 Rh1 N6 173.00(16) . . ?
N5 Rh1 Rh2 90.24(11) . . ?
N5 Rh1 N1 176.20(15) . . ?
N5 Rh1 N1S 89.00(15) . . ?
N5 Rh1 N3 92.44(16) . . ?
N5 Rh1 N6 80.99(16) . . ?
N6 Rh1 Rh2 92.63(10) . . ?
N6 Rh1 N1 98.24(15) . . ?
N6 Rh1 N1S 85.32(15) . . ?
N2 Rh2 Rh1 83.85(10) . . ?
N2 Rh2 N4 89.58(15) . . ?
N2 Rh2 N8 171.12(16) . . ?
N2 Rh2 N9 91.70(15) . . ?
N4 Rh2 Rh1 84.74(10) . . ?
N4 Rh2 N8 96.73(16) . . ?
N4 Rh2 N9 177.68(15) . . ?
N8 Rh2 Rh1 102.89(11) . . ?
N9 Rh2 Rh1 97.32(10) . . ?
N9 Rh2 N8 81.79(16) . . ?
C1 N1 Rh1 118.5(3) . . ?
C1 N1 C5 119.3(4) . . ?
C5 N1 Rh1 121.9(3) . . ?
C1S N1S Rh1 172.3(4) . . ?
C1 N2 Rh2 126.0(3) . . ?
C1 N2 C12 123.7(4) . . ?
C12 N2 Rh2 110.3(3) . . ?
C3 N3 Rh1 121.8(3) . . ?
C3 N3 C19 119.4(4) . . ?
C19 N3 Rh1 118.8(3) . . ?
C3 N4 Rh2 122.3(3) . . ?
C3 N4 C26 121.7(4) . . ?
C26 N4 Rh2 115.9(3) . . ?
C33 N5 Rh1 129.2(4) . . ?
C33 N5 C37 117.8(5) . . ?
C37 N5 Rh1 112.9(3) . . ?
C38 N6 Rh1 112.1(3) . . ?
C42 N6 Rh1 130.3(3) . . ?
C42 N6 C38 117.5(4) . . ?
C45 N8 Rh2 134.4(4) . . ?
C45 N8 C49 114.2(5) . . ?
C49 N8 Rh2 111.3(3) . . ?
C50 N9 Rh2 113.5(3) . . ?
C54 N9 Rh2 130.9(4) . . ?
C54 N9 C50 115.6(5) . . ?
N1 C1 C2 122.0(4) . . ?
N2 C1 N1 118.6(4) . . ?
N2 C1 C2 119.4(4) . . ?
N1S C1S C2S 176.6(6) . . ?
C1 C2 H2A 109.5 . . ?
C1 C2 H2B 109.5 . . ?
C1 C2 H2C 109.5 . . ?
H2A C2 H2B 109.5 . . ?
H2A C2 H2C 109.5 . . ?
H2B C2 H2C 109.5 . . ?
C1S C2S H2SA 109.5 . . ?
C1S C2S H2SB 109.5 . . ?
C1S C2S H2SC 109.5 . . ?
H2SA C2S H2SB 109.5 . . ?
H2SA C2S H2SC 109.5 . . ?
H2SB C2S H2SC 109.5 . . ?
N3 C3 N4 118.1(4) . . ?
N3 C3 C4 119.4(4) . . ?
N4 C3 C4 122.5(4) . . ?
C3 C4 H4A 109.5 . . ?
C3 C4 H4B 109.5 . . ?
C3 C4 H4C 109.5 . . ?
H4A C4 H4B 109.5 . . ?
H4A C4 H4C 109.5 . . ?
H4B C4 H4C 109.5 . . ?
C6 C5 N1 120.9(4) . . ?
C6 C5 C10 118.3(4) . . ?
C10 C5 N1 120.8(4) . . ?
C5 C6 H6 119.6 . . ?
C5 C6 C7 120.8(5) . . ?
C7 C6 H6 119.6 . . ?
C6 C7 H7 119.5 . . ?
C8 C7 C6 121.0(5) . . ?
C8 C7 H7 119.5 . . ?
C7 C8 C9 118.3(5) . . ?
C7 C8 C11 120.4(6) . . ?
C9 C8 C11 121.3(5) . . ?
C8 C9 H9 119.3 . . ?
C10 C9 C8 121.5(5) . . ?
C10 C9 H9 119.3 . . ?
C5 C10 H10 120.0 . . ?
C9 C10 C5 120.0(5) . . ?
C9 C10 H10 120.0 . . ?
C8 C11 H11A 109.5 . . ?
C8 C11 H11B 109.5 . . ?
C8 C11 H11C 109.5 . . ?
H11A C11 H11B 109.5 . . ?
H11A C11 H11C 109.5 . . ?
H11B C11 H11C 109.5 . . ?
C13 C12 N2 121.4(4) . . ?
C17 C12 N2 119.4(4) . . ?
C17 C12 C13 119.0(4) . . ?
C12 C13 H13 120.2 . . ?
C12 C13 C14 119.7(4) . . ?
C14 C13 H13 120.2 . . ?
C13 C14 H14 119.3 . . ?
C15 C14 C13 121.3(5) . . ?
C15 C14 H14 119.3 . . ?
C14 C15 C18 120.4(4) . . ?
C16 C15 C14 118.5(4) . . ?
C16 C15 C18 121.1(4) . . ?
C15 C16 H16 119.6 . . ?
C15 C16 C17 120.9(4) . . ?
C17 C16 H16 119.6 . . ?
C12 C17 C16 120.6(4) . . ?
C12 C17 H17 119.7 . . ?
C16 C17 H17 119.7 . . ?
C15 C18 H18A 109.5 . . ?
C15 C18 H18B 109.5 . . ?
C15 C18 H18C 109.5 . . ?
H18A C18 H18B 109.5 . . ?
H18A C18 H18C 109.5 . . ?
H18B C18 H18C 109.5 . . ?
C20 C19 N3 120.5(5) . . ?
C24 C19 N3 120.5(4) . . ?
C24 C19 C20 118.9(5) . . ?
C19 C20 H20 120.0 . . ?
C21 C20 C19 120.1(5) . . ?
C21 C20 H20 120.0 . . ?
C20 C21 H21 119.1 . . ?
C22 C21 C20 121.8(5) . . ?
C22 C21 H21 119.1 . . ?
C21 C22 C23 118.0(5) . . ?
C21 C22 C25 120.7(6) . . ?
C23 C22 C25 121.2(6) . . ?
C22 C23 H23 119.1 . . ?
C22 C23 C24 121.8(5) . . ?
C24 C23 H23 119.1 . . ?
C19 C24 C23 119.4(5) . . ?
C19 C24 H24 120.3 . . ?
C23 C24 H24 120.3 . . ?
C22 C25 H25A 109.5 . . ?
C22 C25 H25B 109.5 . . ?
C22 C25 H25C 109.5 . . ?
H25A C25 H25B 109.5 . . ?
H25A C25 H25C 109.5 . . ?
H25B C25 H25C 109.5 . . ?
C27 C26 N4 122.9(4) . . ?
C27 C26 C31 118.9(4) . . ?
C31 C26 N4 117.9(4) . . ?
C26 C27 H27 120.0 . . ?
C28 C27 C26 120.0(5) . . ?
C28 C27 H27 120.0 . . ?
C27 C28 H28 119.2 . . ?
C27 C28 C29 121.5(5) . . ?
C29 C28 H28 119.2 . . ?
C28 C29 C32 121.9(5) . . ?
C30 C29 C28 118.0(4) . . ?
C30 C29 C32 120.1(5) . . ?
C29 C30 H30 119.3 . . ?
C31 C30 C29 121.5(4) . . ?
C31 C30 H30 119.3 . . ?
C26 C31 H31 120.0 . . ?
C30 C31 C26 120.0(4) . . ?
C30 C31 H31 120.0 . . ?
C29 C32 H32A 109.5 . . ?
C29 C32 H32B 109.5 . . ?
C29 C32 H32C 109.5 . . ?
H32A C32 H32B 109.5 . . ?
H32A C32 H32C 109.5 . . ?
H32B C32 H32C 109.5 . . ?
N5 C33 H33 118.4 . . ?
N5 C33 C34 123.2(6) . . ?
C34 C33 H33 118.4 . . ?
C33 C34 H34 120.4 . . ?
C35 C34 C33 119.2(6) . . ?
C35 C34 H34 120.4 . . ?
C34 C35 H35 119.7 . . ?
C34 C35 C36 120.5(5) . . ?
C36 C35 H35 119.7 . . ?
C35 C36 C37 116.3(5) . . ?
C35 C36 C43 125.8(5) . . ?
C37 C36 C43 117.9(5) . . ?
N5 C37 C36 123.0(5) . . ?
N5 C37 C38 117.0(4) . . ?
C36 C37 C38 120.0(5) . . ?
N6 C38 C37 116.5(5) . . ?
N6 C38 C39 123.0(5) . . ?
C39 C38 C37 120.5(5) . . ?
C38 C39 C40 116.5(5) . . ?
C38 C39 C44 117.9(5) . . ?
C40 C39 C44 125.6(5) . . ?
C39 C40 H40 119.8 . . ?
C41 C40 C39 120.4(5) . . ?
C41 C40 H40 119.8 . . ?
C40 C41 H41 120.3 . . ?
C40 C41 C42 119.3(5) . . ?
C42 C41 H41 120.3 . . ?
N6 C42 C41 123.3(5) . . ?
N6 C42 H42 118.3 . . ?
C41 C42 H42 118.3 . . ?
C36 C43 H43 118.8 . . ?
C44 C43 C36 122.4(6) . . ?
C44 C43 H43 118.8 . . ?
C39 C44 H44 119.4 . . ?
C43 C44 C39 121.2(6) . . ?
C43 C44 H44 119.4 . . ?
N8 C45 H45 115.7 . . ?
N8 C45 C46 128.6(6) . . ?
C46 C45 H45 115.7 . . ?
C45 C46 H46 121.5 . . ?
C47 C46 C45 116.9(6) . . ?
C47 C46 H46 121.5 . . ?
C46 C47 H47 119.5 . . ?
C46 C47 C48 121.1(6) . . ?
C48 C47 H47 119.5 . . ?
C47 C48 C55 125.4(6) . . ?
C49 C48 C47 115.5(6) . . ?
C49 C48 C55 119.1(6) . . ?
N8 C49 C48 123.7(5) . . ?
N8 C49 C50 117.2(5) . . ?
C48 C49 C50 119.1(6) . . ?
N9 C50 C49 116.2(5) . . ?
N9 C50 C51 123.3(5) . . ?
C51 C50 C49 120.4(5) . . ?
C50 C51 C56 118.5(6) . . ?
C52 C51 C50 116.8(5) . . ?
C52 C51 C56 124.7(6) . . ?
C51 C52 H52 119.8 . . ?
C53 C52 C51 120.3(5) . . ?
C53 C52 H52 119.8 . . ?
C52 C53 H53 120.4 . . ?
C52 C53 C54 119.3(6) . . ?
C54 C53 H53 120.4 . . ?
N9 C54 C53 124.7(5) . . ?
N9 C54 H54 117.7 . . ?
C53 C54 H54 117.7 . . ?
C48 C55 H55 119.2 . . ?
C56 C55 C48 121.6(6) . . ?
C56 C55 H55 119.2 . . ?
C51 C56 H56 119.5 . . ?
C55 C56 C51 121.0(6) . . ?
C55 C56 H56 119.5 . . ?
F1 B1 F3 107.1(6) . . ?
F1 B1 F4 108.2(5) . . ?
F2 B1 F1 110.8(5) . . ?
F2 B1 F3 109.4(5) . . ?
F2 B1 F4 110.7(5) . . ?
F3 B1 F4 110.6(5) . . ?
F5 B2 F6 108.2(5) . . ?
F5 B2 F7 110.2(6) . . ?
F5 B2 F8 111.2(6) . . ?
F7 B2 F6 108.5(6) . . ?
F8 B2 F6 110.4(5) . . ?
F8 B2 F7 108.3(6) . . ?
C5S O1S C4S 123.9(8) . . ?
H3SA C3S H3SB 109.5 . . ?
H3SA C3S H3SC 109.5 . . ?
H3SB C3S H3SC 109.5 . . ?
C4S C3S H3SA 109.5 . . ?
C4S C3S H3SB 109.5 . . ?
C4S C3S H3SC 109.5 . . ?
O1S C4S C3S 108.9(7) . . ?
O1S C4S H4SA 109.9 . . ?
O1S C4S H4SB 109.9 . . ?
C3S C4S H4SA 109.9 . . ?
C3S C4S H4SB 109.9 . . ?
H4SA C4S H4SB 108.3 . . ?
O1S C5S H5SA 105.9 . . ?
O1S C5S H5SB 105.9 . . ?
O1S C5S C6S 125.7(8) . . ?
H5SA C5S H5SB 106.2 . . ?
C6S C5S H5SA 105.9 . . ?
C6S C5S H5SB 105.9 . . ?
C5S C6S H6SA 109.5 . . ?
C5S C6S H6SB 109.5 . . ?
C5S C6S H6SC 109.5 . . ?
H6SA C6S H6SB 109.5 . . ?
H6SA C6S H6SC 109.5 . . ?
H6SB C6S H6SC 109.5 . . ?

loop_
_geom_bond_atom_site_label_1
_geom_bond_atom_site_label_2
_geom_bond_distance
_geom_bond_site_symmetry_2
_geom_bond_publ_flag
Rh1 Rh2 2.5329(5) . ?
Rh1 N1 2.081(4) . ?
Rh1 N1S 2.121(4) . ?
Rh1 N3 2.044(4) . ?
Rh1 N5 2.038(4) . ?
Rh1 N6 2.054(4) . ?
Rh2 N2 1.998(4) . ?
Rh2 N4 2.022(4) . ?
Rh2 N8 2.066(4) . ?
Rh2 N9 2.043(4) . ?
N1 C1 1.330(6) . ?
N1 C5 1.433(6) . ?
N1S C1S 1.118(6) . ?
N2 C1 1.315(6) . ?
N2 C12 1.423(6) . ?
N3 C3 1.327(6) . ?
N3 C19 1.431(6) . ?
N4 C3 1.332(6) . ?
N4 C26 1.425(6) . ?
N5 C33 1.320(6) . ?
N5 C37 1.365(6) . ?
N6 C38 1.377(6) . ?
N6 C42 1.318(6) . ?
N8 C45 1.282(6) . ?
N8 C49 1.406(7) . ?
N9 C50 1.381(6) . ?
N9 C54 1.302(6) . ?
C1 C2 1.509(6) . ?
C1S C2S 1.459(7) . ?
C2 H2A 0.9800 . ?
C2 H2B 0.9800 . ?
C2 H2C 0.9800 . ?
C2S H2SA 0.9800 . ?
C2S H2SB 0.9800 . ?
C2S H2SC 0.9800 . ?
C3 C4 1.500(6) . ?
C4 H4A 0.9800 . ?
C4 H4B 0.9800 . ?
C4 H4C 0.9800 . ?
C5 C6 1.384(7) . ?
C5 C10 1.390(7) . ?
C6 H6 0.9500 . ?
C6 C7 1.385(7) . ?
C7 H7 0.9500 . ?
C7 C8 1.369(8) . ?
C8 C9 1.382(8) . ?
C8 C11 1.510(7) . ?
C9 H9 0.9500 . ?
C9 C10 1.381(7) . ?
C10 H10 0.9500 . ?
C11 H11A 0.9800 . ?
C11 H11B 0.9800 . ?
C11 H11C 0.9800 . ?
C12 C13 1.387(6) . ?
C12 C17 1.383(6) . ?
C13 H13 0.9500 . ?
C13 C14 1.390(6) . ?
C14 H14 0.9500 . ?
C14 C15 1.382(7) . ?
C15 C16 1.377(6) . ?
C15 C18 1.505(6) . ?
C16 H16 0.9500 . ?
C16 C17 1.385(6) . ?
C17 H17 0.9500 . ?
C18 H18A 0.9800 . ?
C18 H18B 0.9800 . ?
C18 H18C 0.9800 . ?
C19 C20 1.393(7) . ?
C19 C24 1.388(7) . ?
C20 H20 0.9500 . ?
C20 C21 1.383(7) . ?
C21 H21 0.9500 . ?
C21 C22 1.367(8) . ?
C22 C23 1.378(8) . ?
C22 C25 1.509(8) . ?
C23 H23 0.9500 . ?
C23 C24 1.395(7) . ?
C24 H24 0.9500 . ?
C25 H25A 0.9800 . ?
C25 H25B 0.9800 . ?
C25 H25C 0.9800 . ?
C26 C27 1.385(6) . ?
C26 C31 1.402(6) . ?
C27 H27 0.9500 . ?
C27 C28 1.385(7) . ?
C28 H28 0.9500 . ?
C28 C29 1.387(7) . ?
C29 C30 1.383(7) . ?
C29 C32 1.506(7) . ?
C30 H30 0.9500 . ?
C30 C31 1.378(6) . ?
C31 H31 0.9500 . ?
C32 H32A 0.9800 . ?
C32 H32B 0.9800 . ?
C32 H32C 0.9800 . ?
C33 H33 0.9500 . ?
C33 C34 1.393(7) . ?
C34 H34 0.9500 . ?
C34 C35 1.357(8) . ?
C35 H35 0.9500 . ?
C35 C36 1.404(8) . ?
C36 C37 1.411(7) . ?
C36 C43 1.420(8) . ?
C37 C38 1.422(7) . ?
C38 C39 1.403(7) . ?
C39 C40 1.405(8) . ?
C39 C44 1.436(7) . ?
C40 H40 0.9500 . ?
C40 C41 1.356(7) . ?
C41 H41 0.9500 . ?
C41 C42 1.392(7) . ?
C42 H42 0.9500 . ?
C43 H43 0.9500 . ?
C43 C44 1.335(8) . ?
C44 H44 0.9500 . ?
C45 H45 0.9500 . ?
C45 C46 1.383(8) . ?
C46 H46 0.9500 . ?
C46 C47 1.348(9) . ?
C47 H47 0.9500 . ?
C47 C48 1.425(9) . ?
C48 C49 1.406(7) . ?
C48 C55 1.445(9) . ?
C49 C50 1.437(8) . ?
C50 C51 1.400(8) . ?
C51 C52 1.399(8) . ?
C51 C56 1.456(8) . ?
C52 H52 0.9500 . ?
C52 C53 1.321(8) . ?
C53 H53 0.9500 . ?
C53 C54 1.404(7) . ?
C54 H54 0.9500 . ?
C55 H55 0.9500 . ?
C55 C56 1.320(9) . ?
C56 H56 0.9500 . ?
F1 B1 1.375(8) . ?
F2 B1 1.370(7) . ?
F3 B1 1.379(7) . ?
F4 B1 1.380(7) . ?
F5 B2 1.340(8) . ?
F6 B2 1.373(8) . ?
F7 B2 1.368(8) . ?
F8 B2 1.352(8) . ?
O1S C4S 1.394(9) . ?
O1S C5S 1.377(9) . ?
C3S H3SA 0.9800 . ?
C3S H3SB 0.9800 . ?
C3S H3SC 0.9800 . ?
C3S C4S 1.705(13) . ?
C4S H4SA 0.9900 . ?
C4S H4SB 0.9900 . ?
C5S H5SA 0.9900 . ?
C5S H5SB 0.9900 . ?
C5S C6S 1.392(11) . ?
C6S H6SA 0.9800 . ?
C6S H6SB 0.9800 . ?
C6S H6SC 0.9800 . ?

loop_
_geom_torsion_atom_site_label_1
_geom_torsion_atom_site_label_2
_geom_torsion_atom_site_label_3
_geom_torsion_atom_site_label_4
_geom_torsion
_geom_torsion_site_symmetry_1
_geom_torsion_site_symmetry_2
_geom_torsion_site_symmetry_3
_geom_torsion_site_symmetry_4
_geom_torsion_publ_flag
Rh1 N1 C1 N2 14.9(6) . . . . ?
Rh1 N1 C1 C2 -165.1(3) . . . . ?
Rh1 N1 C5 C6 61.9(6) . . . . ?
Rh1 N1 C5 C10 -116.6(4) . . . . ?
Rh1 N3 C3 N4 10.2(6) . . . . ?
Rh1 N3 C3 C4 -171.0(3) . . . . ?
Rh1 N3 C19 C20 74.7(5) . . . . ?
Rh1 N3 C19 C24 -101.4(5) . . . . ?
Rh1 N5 C33 C34 -174.9(3) . . . . ?
Rh1 N5 C37 C36 175.0(4) . . . . ?
Rh1 N5 C37 C38 -4.1(5) . . . . ?
Rh1 N6 C38 C37 5.8(5) . . . . ?
Rh1 N6 C38 C39 -175.4(4) . . . . ?
Rh1 N6 C42 C41 176.3(3) . . . . ?
Rh2 N2 C1 N1 9.4(6) . . . . ?
Rh2 N2 C1 C2 -170.6(3) . . . . ?
Rh2 N2 C12 C13 -110.8(4) . . . . ?
Rh2 N2 C12 C17 63.4(5) . . . . ?
Rh2 N4 C3 N3 16.3(6) . . . . ?
Rh2 N4 C3 C4 -162.4(3) . . . . ?
Rh2 N4 C26 C27 -131.1(4) . . . . ?
Rh2 N4 C26 C31 43.0(5) . . . . ?
Rh2 N8 C45 C46 -174.8(4) . . . . ?
Rh2 N8 C49 C48 177.9(4) . . . . ?
Rh2 N8 C49 C50 -0.1(5) . . . . ?
Rh2 N9 C50 C49 -2.3(5) . . . . ?
Rh2 N9 C50 C51 178.0(4) . . . . ?
Rh2 N9 C54 C53 -179.0(4) . . . . ?
N1 C5 C6 C7 -176.1(5) . . . . ?
N1 C5 C10 C9 177.3(5) . . . . ?
N2 C12 C13 C14 173.2(4) . . . . ?
N2 C12 C17 C16 -173.2(4) . . . . ?
N3 C19 C20 C21 -175.8(4) . . . . ?
N3 C19 C24 C23 176.2(4) . . . . ?
N4 C26 C27 C28 175.0(4) . . . . ?
N4 C26 C31 C30 -175.2(4) . . . . ?
N5 C33 C34 C35 0.1(8) . . . . ?
N5 C37 C38 N6 -1.2(6) . . . . ?
N5 C37 C38 C39 180.0(4) . . . . ?
N6 C38 C39 C40 -1.6(7) . . . . ?
N6 C38 C39 C44 178.5(4) . . . . ?
N8 C45 C46 C47 -1.6(9) . . . . ?
N8 C49 C50 N9 1.6(7) . . . . ?
N8 C49 C50 C51 -178.7(5) . . . . ?
N9 C50 C51 C52 1.2(8) . . . . ?
N9 C50 C51 C56 -179.5(5) . . . . ?
C1 N1 C5 C6 -111.6(5) . . . . ?
C1 N1 C5 C10 69.9(6) . . . . ?
C1 N2 C12 C13 70.5(6) . . . . ?
C1 N2 C12 C17 -115.3(5) . . . . ?
C3 N3 C19 C20 -103.4(5) . . . . ?
C3 N3 C19 C24 80.5(6) . . . . ?
C3 N4 C26 C27 52.5(6) . . . . ?
C3 N4 C26 C31 -133.4(5) . . . . ?
C5 N1 C1 N2 -171.4(4) . . . . ?
C5 N1 C1 C2 8.5(7) . . . . ?
C5 C6 C7 C8 -1.1(8) . . . . ?
C6 C5 C10 C9 -1.2(8) . . . . ?
C6 C7 C8 C9 -1.6(9) . . . . ?
C6 C7 C8 C11 178.5(6) . . . . ?
C7 C8 C9 C10 2.8(9) . . . . ?
C8 C9 C10 C5 -1.5(8) . . . . ?
C10 C5 C6 C7 2.4(7) . . . . ?
C11 C8 C9 C10 -177.2(6) . . . . ?
C12 N2 C1 N1 -172.1(4) . . . . ?
C12 N2 C1 C2 7.9(7) . . . . ?
C12 C13 C14 C15 -0.3(7) . . . . ?
C13 C12 C17 C16 1.2(7) . . . . ?
C13 C14 C15 C16 1.6(7) . . . . ?
C13 C14 C15 C18 -176.9(5) . . . . ?
C14 C15 C16 C17 -1.4(7) . . . . ?
C15 C16 C17 C12 0.1(7) . . . . ?
C17 C12 C13 C14 -1.0(7) . . . . ?
C18 C15 C16 C17 177.0(5) . . . . ?
C19 N3 C3 N4 -171.7(4) . . . . ?
C19 N3 C3 C4 7.0(6) . . . . ?
C19 C20 C21 C22 0.0(8) . . . . ?
C20 C19 C24 C23 0.1(7) . . . . ?
C20 C21 C22 C23 -0.7(8) . . . . ?
C20 C21 C22 C25 -179.3(5) . . . . ?
C21 C22 C23 C24 1.1(8) . . . . ?
C22 C23 C24 C19 -0.8(8) . . . . ?
C24 C19 C20 C21 0.3(7) . . . . ?
C25 C22 C23 C24 179.7(5) . . . . ?
C26 N4 C3 N3 -167.5(4) . . . . ?
C26 N4 C3 C4 13.8(7) . . . . ?
C26 C27 C28 C29 -0.5(8) . . . . ?
C27 C26 C31 C30 -1.0(7) . . . . ?
C27 C28 C29 C30 -0.1(8) . . . . ?
C27 C28 C29 C32 178.1(5) . . . . ?
C28 C29 C30 C31 0.2(7) . . . . ?
C29 C30 C31 C26 0.4(7) . . . . ?
C31 C26 C27 C28 1.0(7) . . . . ?
C32 C29 C30 C31 -178.1(5) . . . . ?
C33 N5 C37 C36 -1.8(7) . . . . ?
C33 N5 C37 C38 179.1(4) . . . . ?
C33 C34 C35 C36 -1.0(8) . . . . ?
C34 C35 C36 C37 0.5(7) . . . . ?
C34 C35 C36 C43 179.0(5) . . . . ?
C35 C36 C37 N5 0.9(7) . . . . ?
C35 C36 C37 C38 -180.0(4) . . . . ?
C35 C36 C43 C44 179.8(5) . . . . ?
C36 C37 C38 N6 179.6(4) . . . . ?
C36 C37 C38 C39 0.8(7) . . . . ?
C36 C43 C44 C39 -0.2(8) . . . . ?
C37 N5 C33 C34 1.3(7) . . . . ?
C37 C36 C43 C44 -1.7(8) . . . . ?
C37 C38 C39 C40 177.1(4) . . . . ?
C37 C38 C39 C44 -2.7(7) . . . . ?
C38 N6 C42 C41 -1.1(7) . . . . ?
C38 C39 C40 C41 -0.6(7) . . . . ?
C38 C39 C44 C43 2.5(8) . . . . ?
C39 C40 C41 C42 1.8(7) . . . . ?
C40 C39 C44 C43 -177.3(5) . . . . ?
C40 C41 C42 N6 -1.0(7) . . . . ?
C42 N6 C38 C37 -176.3(4) . . . . ?
C42 N6 C38 C39 2.5(7) . . . . ?
C43 C36 C37 N5 -177.7(4) . . . . ?
C43 C36 C37 C38 1.4(7) . . . . ?
C44 C39 C40 C41 179.3(5) . . . . ?
C45 N8 C49 C48 1.4(7) . . . . ?
C45 N8 C49 C50 -176.6(4) . . . . ?
C45 C46 C47 C48 0.7(9) . . . . ?
C46 C47 C48 C49 1.0(9) . . . . ?
C46 C47 C48 C55 -178.9(6) . . . . ?
C47 C48 C49 N8 -2.1(8) . . . . ?
C47 C48 C49 C50 175.8(5) . . . . ?
C47 C48 C55 C56 -178.9(6) . . . . ?
C48 C49 C50 N9 -176.5(4) . . . . ?
C48 C49 C50 C51 3.2(8) . . . . ?
C48 C55 C56 C51 2.9(9) . . . . ?
C49 N8 C45 C46 0.6(8) . . . . ?
C49 C48 C55 C56 1.2(9) . . . . ?
C49 C50 C51 C52 -178.4(5) . . . . ?
C49 C50 C51 C56 0.8(8) . . . . ?
C50 N9 C54 C53 1.2(7) . . . . ?
C50 C51 C52 C53 0.8(8) . . . . ?
C50 C51 C56 C55 -3.9(9) . . . . ?
C51 C52 C53 C54 -1.7(8) . . . . ?
C52 C51 C56 C55 175.2(6) . . . . ?
C52 C53 C54 N9 0.7(8) . . . . ?
C54 N9 C50 C49 177.5(4) . . . . ?
C54 N9 C50 C51 -2.2(7) . . . . ?
C55 C48 C49 N8 177.8(5) . . . . ?
C55 C48 C49 C50 -4.3(8) . . . . ?
C56 C51 C52 C53 -178.4(5) . . . . ?
C4S O1S C5S C6S 177.5(8) . . . . ?
C5S O1S C4S C3S 179.2(7) . . . . ?
